data_7713655
loop_
_publ_author_name
'Pellei, Maura'
'Del Gobbo, Jo''
'Caviglia, Miriam'
'Karade, Deepika V.'
'Gandin, Valentina'
'Marzano, Cristina'
'Noonikara Poyil, Anurag'
'Dias, Rasika'
'Santini, Carlo'

_publ_section_title
;
 Synthesis and cytotoxicity studies of Cu(I) and Ag(I) complexes based on
 sterically hindered \b-diketonates with different degrees of fluorination
;
_journal_name_full 'Dalton Transactions'
_journal_paper_doi 10.1039/D3DT02179C
_journal_year 2023
_chemical_formula_moiety 'C51 H41 Ag O2 P2'
_chemical_formula_sum 'C51 H41 Ag O2 P2'
_chemical_formula_weight 855.65
_space_group_crystal_system monoclinic
_space_group_IT_number 14
_space_group_name_Hall '-P 2yn'
_space_group_name_H-M_alt 'P 1 21/n 1'
_atom_sites_solution_hydrogens geom
_atom_sites_solution_primary dual
_audit_creation_date 2023-05-04
_audit_creation_method
;
Olex2 1.5
(compiled 2023.03.06 svn.rbb2c1857 for OlexSys, GUI svn.r6748)
;
_audit_update_record
;
2023-07-05 deposited with the CCDC.	2023-08-03 downloaded from the CCDC.
;
_cell_angle_alpha 90
_cell_angle_beta 98.0050(10)
_cell_angle_gamma 90
_cell_formula_units_Z 4
_cell_length_a 10.9503(3)
_cell_length_b 22.1429(6)
_cell_length_c 16.6953(5)
_cell_measurement_reflns_used 9904
_cell_measurement_temperature 100.00
_cell_measurement_theta_max 32.45
_cell_measurement_theta_min 2.39
_cell_volume 4008.7(2)
_computing_cell_refinement 'SAINT V8.40B (?, 2016)'
_computing_data_collection 'APEX3 Ver. 2016.5-0 (Bruker-AXS, 2016)'
_computing_data_reduction 'SAINT V8.40B (?, 2016)'
_computing_molecular_graphics 'Olex2 1.5 (Dolomanov et al., 2009)'
_computing_publication_material 'Olex2 1.5 (Dolomanov et al., 2009)'
_computing_structure_refinement 'SHELXL 2018/3 (Sheldrick, 2015)'
_computing_structure_solution 'SHELXT 2018/2 (Sheldrick, 2018)'
_diffrn_ambient_temperature 100.00
_diffrn_detector 'charge-coupled device (CCD) area detector'
_diffrn_detector_area_resol_mean 7.9
_diffrn_detector_type 'PHOTON II 7 CPAD'
_diffrn_measured_fraction_theta_full 0.990
_diffrn_measured_fraction_theta_max 0.925
_diffrn_measurement_device 'three-circle diffractometer'
_diffrn_measurement_device_type 'Bruker D8 Quest with PHOTON II'
_diffrn_measurement_method '\f and \w scans'
_diffrn_radiation_collimation '0.6 mm double-pinhole'
_diffrn_radiation_detector 'PHOTON II 7 CPAD'
_diffrn_radiation_monochromator 'curved graphite'
_diffrn_radiation_probe x-ray
_diffrn_radiation_type 'Mo K\a'
_diffrn_radiation_wavelength 0.71073
_diffrn_radiation_xray_symbol K-L~3~
_diffrn_reflns_av_R_equivalents 0.0173
_diffrn_reflns_av_unetI/netI 0.0199
_diffrn_reflns_Laue_measured_fraction_full 0.990
_diffrn_reflns_Laue_measured_fraction_max 0.925
_diffrn_reflns_limit_h_max 16
_diffrn_reflns_limit_h_min -15
_diffrn_reflns_limit_k_max 31
_diffrn_reflns_limit_k_min -30
_diffrn_reflns_limit_l_max 25
_diffrn_reflns_limit_l_min -25
_diffrn_reflns_number 35007
_diffrn_reflns_point_group_measured_fraction_full 0.990
_diffrn_reflns_point_group_measured_fraction_max 0.925
_diffrn_reflns_theta_full 25.242
_diffrn_reflns_theta_max 32.462
_diffrn_reflns_theta_min 2.629
_diffrn_source 'fine-focus sealed X-ray tube'
_diffrn_source_current 30.0
_diffrn_source_power 1.5
_diffrn_source_type 'KFF MO-2KC-90'
_diffrn_source_voltage 50.0
_diffrn_standards_number 0
_exptl_absorpt_coefficient_mu 0.624
_exptl_absorpt_correction_T_max 0.7464
_exptl_absorpt_correction_T_min 0.7007
_exptl_absorpt_correction_type multi-scan
_exptl_absorpt_process_details
;
SADABS-2016/2 (Bruker,2016/2) was used for absorption correction.
wR2(int) was 0.0354 before and 0.0315 after correction.
The Ratio of minimum to maximum transmission is 0.9388.
The \l/2 correction factor is Not present.
;
_exptl_crystal_colour colourless
_exptl_crystal_colour_primary colourless
_exptl_crystal_density_diffrn 1.418
_exptl_crystal_density_method 'not measured'
_exptl_crystal_description parallelpipeds
_exptl_crystal_F_000 1760
_exptl_crystal_size_max 0.28
_exptl_crystal_size_mid 0.15
_exptl_crystal_size_min 0.1
_refine_diff_density_max 0.500
_refine_diff_density_min -0.539
_refine_diff_density_rms 0.063
_refine_ls_extinction_coef 0.00035(10)
_refine_ls_extinction_expression Fc^*^=kFc[1+0.001xFc^2^\l^3^/sin(2\q)]^-1/4^
_refine_ls_extinction_method 'SHELXL-2018/3 (Sheldrick 2018)'
_refine_ls_goodness_of_fit_ref 1.066
_refine_ls_hydrogen_treatment constr
_refine_ls_matrix_type full
_refine_ls_number_parameters 506
_refine_ls_number_reflns 13384
_refine_ls_number_restraints 0
_refine_ls_restrained_S_all 1.066
_refine_ls_R_factor_all 0.0271
_refine_ls_R_factor_gt 0.0237
_refine_ls_shift/su_max 0.001
_refine_ls_shift/su_mean 0.000
_refine_ls_structure_factor_coef Fsqd
_refine_ls_weighting_details 'w=1/[\s^2^(Fo^2^)+(0.0237P)^2^+2.4449P] where P=(Fo^2^+2Fc^2^)/3'
_refine_ls_weighting_scheme calc
_refine_ls_wR_factor_gt 0.0585
_refine_ls_wR_factor_ref 0.0611
_reflns_Friedel_coverage 0.000
_reflns_number_gt 12296
_reflns_number_total 13384
_reflns_threshold_expression 'I > 2\s(I)'
_cod_data_source_file d3dt02179c2.cif
_cod_data_source_block hrd108_0m_a
_cod_depositor_comments
;
The following automatic conversions were performed:

data item '_diffrn_radiation_probe' value 'X-ray' was changed to
'x-ray' in accordance with the
/home/data/users/saulius/crontab/automatic-downloads/rss-feeds/RSC/lib/dictionaries/cif_core.dic
dictionary named 'cif_core.dic' version 2.4.2 last updated on
2011-04-26.

Automatic conversion script
Id: cif_fix_values 8170 2020-07-09 18:12:32Z antanas 
;
_cod_database_code 7713655
_shelx_shelxl_version_number 2018/3
_shelx_space_group_comment
;
The symmetry employed for this shelxl refinement is uniquely defined
by the following loop, which should always be used as a source of
symmetry information in preference to the above space-group names.
They are only intended as comments.
;
_shelx_estimated_absorpt_t_max 0.940
_shelx_estimated_absorpt_t_min 0.845
_olex2_refinement_description
;
1. Fixed Uiso
 At 1.2 times of:
  All C(H) groups
2.a Aromatic/amide H refined with riding coordinates:
 C2(H2), C5(H5), C6(H6), C7(H7), C8(H8), C9(H9), C11(H11), C12(H12), C13(H13),
 C14(H14), C15(H15), C17(H17), C18(H18), C19(H19), C20(H20), C21(H21), C23(H23),
  C24(H24), C25(H25), C26(H26), C27(H27), C29(H29), C30(H30), C31(H31),
 C32(H32), C33(H33), C35(H35), C36(H36), C37(H37), C38(H38), C39(H39), C41(H41),
  C42(H42), C43(H43), C44(H44), C45(H45), C47(H47), C48(H48), C49(H49),
 C50(H50), C51(H51)
;
_olex2_submission_special_instructions 'No special instructions were received'

loop_
_space_group_symop_operation_xyz
'x, y, z'
'-x+1/2, y+1/2, -z+1/2'
'-x, -y, -z'
'x-1/2, -y-1/2, z-1/2'

loop_
_atom_site_label
_atom_site_type_symbol
_atom_site_fract_x
_atom_site_fract_y
_atom_site_fract_z
_atom_site_U_iso_or_equiv
_atom_site_adp_type
_atom_site_occupancy
_atom_site_site_symmetry_order
_atom_site_calc_flag
_atom_site_refinement_flags_posn
_atom_site_refinement_flags_adp
_atom_site_refinement_flags_occupancy
_atom_site_disorder_assembly
_atom_site_disorder_group
Ag Ag 0.44159(2) 0.68979(2) 0.68664(2) 0.01223(3) Uani 1 1 d . . . . .
P1 P 0.58642(3) 0.73116(2) 0.60339(2) 0.01185(5) Uani 1 1 d . . . . .
P2 P 0.44130(3) 0.59177(2) 0.75058(2) 0.01161(5) Uani 1 1 d . . . . .
O1 O 0.25574(8) 0.73927(4) 0.64664(5) 0.01715(16) Uani 1 1 d . . . . .
O2 O 0.42494(9) 0.75302(4) 0.79847(5) 0.01908(16) Uani 1 1 d . . . . .
C1 C 0.23207(10) 0.79285(5) 0.66561(6) 0.01342(18) Uani 1 1 d . . . . .
C2 C 0.29680(10) 0.82798(5) 0.72839(7) 0.01561(19) Uani 1 1 d . . . . .
H2 H 0.276130 0.869601 0.729611 0.019 Uiso 1 1 calc R U . . .
C3 C 0.38918(10) 0.80699(5) 0.78936(6) 0.01378(18) Uani 1 1 d . . . . .
C4 C 0.12217(10) 0.82155(5) 0.61574(7) 0.01383(18) Uani 1 1 d . . . . .
C5 C 0.09043(11) 0.80348(5) 0.53539(7) 0.0163(2) Uani 1 1 d . . . . .
H5 H 0.141057 0.775202 0.512635 0.020 Uiso 1 1 calc R U . . .
C6 C -0.01425(11) 0.82624(6) 0.48809(7) 0.0177(2) Uani 1 1 d . . . . .
H6 H -0.034330 0.813897 0.433340 0.021 Uiso 1 1 calc R U . . .
C7 C -0.08918(11) 0.86716(6) 0.52152(7) 0.0187(2) Uani 1 1 d . . . . .
H7 H -0.160546 0.882985 0.489530 0.022 Uiso 1 1 calc R U . . .
C8 C -0.05965(11) 0.88496(5) 0.60185(7) 0.0179(2) Uani 1 1 d . . . . .
H8 H -0.111682 0.912459 0.624764 0.021 Uiso 1 1 calc R U . . .
C9 C 0.04568(10) 0.86266(5) 0.64876(7) 0.01569(19) Uani 1 1 d . . . . .
H9 H 0.065804 0.875359 0.703355 0.019 Uiso 1 1 calc R U . . .
C10 C 0.45168(10) 0.85193(5) 0.84996(6) 0.01425(18) Uani 1 1 d . . . . .
C11 C 0.42572(12) 0.91365(6) 0.84868(7) 0.0204(2) Uani 1 1 d . . . . .
H11 H 0.360369 0.929082 0.810820 0.025 Uiso 1 1 calc R U . . .
C12 C 0.49456(13) 0.95271(6) 0.90227(8) 0.0233(2) Uani 1 1 d . . . . .
H12 H 0.476352 0.994678 0.900445 0.028 Uiso 1 1 calc R U . . .
C13 C 0.58967(13) 0.93096(6) 0.95843(8) 0.0244(2) Uani 1 1 d . . . . .
H13 H 0.637583 0.957940 0.994251 0.029 Uiso 1 1 calc R U . . .
C14 C 0.61421(13) 0.86964(7) 0.96186(8) 0.0273(3) Uani 1 1 d . . . . .
H14 H 0.677730 0.854232 1.001095 0.033 Uiso 1 1 calc R U . . .
C15 C 0.54579(12) 0.83058(6) 0.90780(7) 0.0210(2) Uani 1 1 d . . . . .
H15 H 0.563575 0.788574 0.910374 0.025 Uiso 1 1 calc R U . . .
C16 C 0.61924(10) 0.81083(5) 0.62342(6) 0.01284(18) Uani 1 1 d . . . . .
C17 C 0.60608(11) 0.85515(5) 0.56332(7) 0.0169(2) Uani 1 1 d . . . . .
H17 H 0.587485 0.843749 0.508111 0.020 Uiso 1 1 calc R U . . .
C18 C 0.62007(11) 0.91599(6) 0.58387(8) 0.0199(2) Uani 1 1 d . . . . .
H18 H 0.610747 0.945866 0.542636 0.024 Uiso 1 1 calc R U . . .
C19 C 0.64760(11) 0.93316(6) 0.66446(8) 0.0197(2) Uani 1 1 d . . . . .
H19 H 0.657895 0.974647 0.678277 0.024 Uiso 1 1 calc R U . . .
C20 C 0.66000(11) 0.88941(6) 0.72474(7) 0.0201(2) Uani 1 1 d . . . . .
H20 H 0.678606 0.900989 0.779879 0.024 Uiso 1 1 calc R U . . .
C21 C 0.64521(11) 0.82877(6) 0.70439(7) 0.0170(2) Uani 1 1 d . . . . .
H21 H 0.652818 0.799129 0.745918 0.020 Uiso 1 1 calc R U . . .
C22 C 0.53742(10) 0.72779(5) 0.49497(6) 0.01398(18) Uani 1 1 d . . . . .
C23 C 0.62017(12) 0.72577(6) 0.43841(7) 0.0196(2) Uani 1 1 d . . . . .
H23 H 0.706476 0.726205 0.456053 0.024 Uiso 1 1 calc R U . . .
C24 C 0.57587(13) 0.72311(6) 0.35612(7) 0.0240(2) Uani 1 1 d . . . . .
H24 H 0.632055 0.721779 0.317624 0.029 Uiso 1 1 calc R U . . .
C25 C 0.44976(14) 0.72240(7) 0.33026(7) 0.0257(3) Uani 1 1 d . . . . .
H25 H 0.419802 0.720395 0.274119 0.031 Uiso 1 1 calc R U . . .
C26 C 0.36771(13) 0.72461(7) 0.38609(8) 0.0259(3) Uani 1 1 d . . . . .
H26 H 0.281491 0.724366 0.368133 0.031 Uiso 1 1 calc R U . . .
C27 C 0.41084(11) 0.72718(6) 0.46850(7) 0.0188(2) Uani 1 1 d . . . . .
H27 H 0.354142 0.728514 0.506666 0.023 Uiso 1 1 calc R U . . .
C28 C 0.73309(10) 0.69104(5) 0.61804(6) 0.01298(18) Uani 1 1 d . . . . .
C29 C 0.84851(11) 0.71855(5) 0.62196(7) 0.0170(2) Uani 1 1 d . . . . .
H29 H 0.854193 0.761029 0.615446 0.020 Uiso 1 1 calc R U . . .
C30 C 0.95537(11) 0.68370(6) 0.63541(8) 0.0207(2) Uani 1 1 d . . . . .
H30 H 1.033843 0.702547 0.638604 0.025 Uiso 1 1 calc R U . . .
C31 C 0.94750(11) 0.62160(6) 0.64417(8) 0.0202(2) Uani 1 1 d . . . . .
H31 H 1.020631 0.598072 0.653743 0.024 Uiso 1 1 calc R U . . .
C32 C 0.83302(11) 0.59365(6) 0.63897(8) 0.0202(2) Uani 1 1 d . . . . .
H32 H 0.827760 0.551023 0.643948 0.024 Uiso 1 1 calc R U . . .
C33 C 0.72638(11) 0.62829(5) 0.62649(7) 0.0171(2) Uani 1 1 d . . . . .
H33 H 0.648168 0.609226 0.623648 0.020 Uiso 1 1 calc R U . . .
C34 C 0.45528(10) 0.52695(5) 0.68502(6) 0.01415(18) Uani 1 1 d . . . . .
C35 C 0.36000(15) 0.51617(8) 0.62266(10) 0.0395(4) Uani 1 1 d . . . . .
H35 H 0.289032 0.541315 0.617117 0.047 Uiso 1 1 calc R U . . .
C36 C 0.36663(16) 0.46932(9) 0.56832(10) 0.0423(5) Uani 1 1 d . . . . .
H36 H 0.299404 0.461860 0.527059 0.051 Uiso 1 1 calc R U . . .
C37 C 0.47003(14) 0.43370(6) 0.57396(9) 0.0282(3) Uani 1 1 d . . . . .
H37 H 0.476246 0.402631 0.535499 0.034 Uiso 1 1 calc R U . . .
C38 C 0.56436(16) 0.44350(8) 0.63584(11) 0.0414(4) Uani 1 1 d . . . . .
H38 H 0.635381 0.418401 0.640737 0.050 Uiso 1 1 calc R U . . .
C39 C 0.55728(13) 0.48987(7) 0.69170(9) 0.0308(3) Uani 1 1 d . . . . .
H39 H 0.623028 0.495887 0.734458 0.037 Uiso 1 1 calc R U . . .
C40 C 0.56839(10) 0.58389(5) 0.83302(6) 0.01328(18) Uani 1 1 d . . . . .
C41 C 0.67018(11) 0.62205(5) 0.83354(7) 0.0166(2) Uani 1 1 d . . . . .
H41 H 0.671853 0.650688 0.791336 0.020 Uiso 1 1 calc R U . . .
C42 C 0.76918(11) 0.61838(6) 0.89551(7) 0.0199(2) Uani 1 1 d . . . . .
H42 H 0.838459 0.644144 0.895082 0.024 Uiso 1 1 calc R U . . .
C43 C 0.76681(11) 0.57713(6) 0.95792(7) 0.0200(2) Uani 1 1 d . . . . .
H43 H 0.833963 0.574960 1.000488 0.024 Uiso 1 1 calc R U . . .
C44 C 0.66600(11) 0.53905(6) 0.95797(7) 0.0195(2) Uani 1 1 d . . . . .
H44 H 0.664430 0.510725 1.000556 0.023 Uiso 1 1 calc R U . . .
C45 C 0.56721(11) 0.54227(5) 0.89578(7) 0.0169(2) Uani 1 1 d . . . . .
H45 H 0.498660 0.516006 0.896045 0.020 Uiso 1 1 calc R U . . .
C46 C 0.30179(10) 0.57501(5) 0.79472(6) 0.01324(18) Uani 1 1 d . . . . .
C47 C 0.26461(11) 0.51617(5) 0.81011(7) 0.0170(2) Uani 1 1 d . . . . .
H47 H 0.314343 0.482871 0.799020 0.020 Uiso 1 1 calc R U . . .
C48 C 0.15533(11) 0.50619(6) 0.84151(7) 0.0195(2) Uani 1 1 d . . . . .
H48 H 0.130304 0.466165 0.851694 0.023 Uiso 1 1 calc R U . . .
C49 C 0.08266(11) 0.55492(6) 0.85800(7) 0.0203(2) Uani 1 1 d . . . . .
H49 H 0.008023 0.548133 0.879588 0.024 Uiso 1 1 calc R U . . .
C50 C 0.11887(11) 0.61345(6) 0.84300(7) 0.0195(2) Uani 1 1 d . . . . .
H50 H 0.069037 0.646598 0.854494 0.023 Uiso 1 1 calc R U . . .
C51 C 0.22800(10) 0.62372(5) 0.81117(7) 0.01617(19) Uani 1 1 d . . . . .
H51 H 0.252283 0.663812 0.800644 0.019 Uiso 1 1 calc R U . . .

loop_
_atom_site_aniso_label
_atom_site_aniso_U_11
_atom_site_aniso_U_22
_atom_site_aniso_U_33
_atom_site_aniso_U_23
_atom_site_aniso_U_13
_atom_site_aniso_U_12
Ag 0.01241(4) 0.01028(4) 0.01418(4) 0.00113(2) 0.00247(3) 0.00054(2)
P1 0.01212(12) 0.01159(12) 0.01189(11) 0.00058(8) 0.00184(9) -0.00065(9)
P2 0.01150(11) 0.00986(12) 0.01349(11) 0.00063(8) 0.00183(9) 0.00009(8)
O1 0.0146(4) 0.0138(4) 0.0219(4) -0.0031(3) -0.0010(3) 0.0024(3)
O2 0.0274(4) 0.0135(4) 0.0152(3) -0.0011(3) -0.0011(3) 0.0032(3)
C1 0.0111(4) 0.0131(5) 0.0162(4) 0.0001(3) 0.0022(3) -0.0003(3)
C2 0.0154(5) 0.0125(5) 0.0181(5) -0.0018(4) -0.0007(4) 0.0010(4)
C3 0.0151(5) 0.0135(5) 0.0131(4) -0.0006(3) 0.0031(3) -0.0002(3)
C4 0.0121(4) 0.0122(5) 0.0169(4) 0.0002(3) 0.0010(3) 0.0003(3)
C5 0.0146(5) 0.0174(5) 0.0166(4) -0.0004(4) 0.0012(4) 0.0015(4)
C6 0.0160(5) 0.0202(6) 0.0163(5) 0.0030(4) 0.0002(4) 0.0007(4)
C7 0.0151(5) 0.0182(6) 0.0221(5) 0.0046(4) 0.0004(4) 0.0022(4)
C8 0.0151(5) 0.0149(5) 0.0236(5) 0.0010(4) 0.0027(4) 0.0028(4)
C9 0.0148(5) 0.0132(5) 0.0191(5) -0.0011(4) 0.0024(4) 0.0011(4)
C10 0.0153(5) 0.0144(5) 0.0131(4) -0.0013(3) 0.0024(3) -0.0005(4)
C11 0.0231(6) 0.0164(6) 0.0204(5) -0.0028(4) -0.0021(4) 0.0031(4)
C12 0.0281(6) 0.0161(6) 0.0246(6) -0.0054(4) 0.0000(5) -0.0009(4)
C13 0.0245(6) 0.0235(6) 0.0238(6) -0.0080(5) -0.0011(5) -0.0037(5)
C14 0.0278(6) 0.0261(7) 0.0244(6) -0.0045(5) -0.0092(5) 0.0016(5)
C15 0.0245(6) 0.0172(6) 0.0191(5) -0.0009(4) -0.0046(4) 0.0020(4)
C16 0.0117(4) 0.0129(5) 0.0141(4) -0.0004(3) 0.0022(3) -0.0002(3)
C17 0.0188(5) 0.0148(5) 0.0166(4) 0.0016(4) 0.0007(4) 0.0002(4)
C18 0.0200(5) 0.0135(5) 0.0252(5) 0.0025(4) 0.0000(4) 0.0011(4)
C19 0.0148(5) 0.0140(5) 0.0301(6) -0.0046(4) 0.0022(4) 0.0000(4)
C20 0.0176(5) 0.0222(6) 0.0207(5) -0.0066(4) 0.0030(4) -0.0035(4)
C21 0.0176(5) 0.0188(5) 0.0144(4) -0.0009(4) 0.0016(4) -0.0022(4)
C22 0.0166(5) 0.0119(5) 0.0132(4) -0.0003(3) 0.0012(3) -0.0001(3)
C23 0.0209(5) 0.0221(6) 0.0163(5) -0.0014(4) 0.0042(4) -0.0016(4)
C24 0.0317(7) 0.0261(7) 0.0151(5) -0.0015(4) 0.0066(4) 0.0000(5)
C25 0.0345(7) 0.0269(7) 0.0139(5) -0.0020(4) -0.0024(5) 0.0022(5)
C26 0.0237(6) 0.0326(7) 0.0192(5) -0.0028(5) -0.0049(4) 0.0043(5)
C27 0.0169(5) 0.0218(6) 0.0170(5) -0.0016(4) -0.0001(4) 0.0022(4)
C28 0.0133(4) 0.0131(5) 0.0126(4) -0.0001(3) 0.0019(3) 0.0002(3)
C29 0.0155(5) 0.0138(5) 0.0216(5) 0.0006(4) 0.0021(4) -0.0019(4)
C30 0.0134(5) 0.0199(6) 0.0282(6) -0.0009(4) 0.0012(4) -0.0017(4)
C31 0.0160(5) 0.0193(6) 0.0249(5) -0.0013(4) 0.0020(4) 0.0031(4)
C32 0.0196(5) 0.0131(5) 0.0285(6) -0.0006(4) 0.0053(4) 0.0015(4)
C33 0.0154(5) 0.0139(5) 0.0225(5) -0.0006(4) 0.0046(4) -0.0012(4)
C34 0.0144(5) 0.0122(5) 0.0156(4) -0.0009(3) 0.0014(4) 0.0008(3)
C35 0.0294(7) 0.0490(10) 0.0347(7) -0.0256(7) -0.0149(6) 0.0217(7)
C36 0.0332(8) 0.0499(10) 0.0382(8) -0.0288(7) -0.0144(6) 0.0156(7)
C37 0.0297(7) 0.0206(6) 0.0328(7) -0.0129(5) -0.0010(5) 0.0030(5)
C38 0.0349(8) 0.0337(9) 0.0500(9) -0.0239(7) -0.0137(7) 0.0200(7)
C39 0.0243(6) 0.0260(7) 0.0376(7) -0.0154(6) -0.0111(5) 0.0123(5)
C40 0.0128(4) 0.0126(5) 0.0144(4) -0.0006(3) 0.0018(3) 0.0002(3)
C41 0.0151(5) 0.0165(5) 0.0182(5) 0.0011(4) 0.0020(4) -0.0030(4)
C42 0.0147(5) 0.0216(6) 0.0227(5) -0.0004(4) -0.0001(4) -0.0033(4)
C43 0.0163(5) 0.0230(6) 0.0193(5) -0.0010(4) -0.0021(4) 0.0019(4)
C44 0.0187(5) 0.0207(6) 0.0184(5) 0.0045(4) -0.0001(4) 0.0021(4)
C45 0.0153(5) 0.0158(5) 0.0191(5) 0.0029(4) 0.0007(4) -0.0008(4)
C46 0.0114(4) 0.0140(5) 0.0142(4) 0.0000(3) 0.0015(3) -0.0010(3)
C47 0.0158(5) 0.0141(5) 0.0211(5) 0.0007(4) 0.0023(4) -0.0022(4)
C48 0.0180(5) 0.0194(6) 0.0215(5) 0.0009(4) 0.0040(4) -0.0058(4)
C49 0.0153(5) 0.0270(6) 0.0193(5) -0.0018(4) 0.0053(4) -0.0047(4)
C50 0.0169(5) 0.0216(6) 0.0208(5) -0.0034(4) 0.0051(4) 0.0005(4)
C51 0.0158(5) 0.0141(5) 0.0186(5) -0.0011(4) 0.0027(4) 0.0000(4)

loop_
_atom_type_symbol
_atom_type_description
_atom_type_scat_dispersion_real
_atom_type_scat_dispersion_imag
_atom_type_scat_source
C C 0.0033 0.0016 'International Tables Vol C Tables 4.2.6.8 and 6.1.1.4'
H H 0.0000 0.0000 'International Tables Vol C Tables 4.2.6.8 and 6.1.1.4'
Ag Ag -0.8971 1.1015 'International Tables Vol C Tables 4.2.6.8 and 6.1.1.4'
O O 0.0106 0.0060 'International Tables Vol C Tables 4.2.6.8 and 6.1.1.4'
P P 0.1023 0.0942 'International Tables Vol C Tables 4.2.6.8 and 6.1.1.4'

loop_
_geom_angle_atom_site_label_1
_geom_angle_atom_site_label_2
_geom_angle_atom_site_label_3
_geom_angle
_geom_angle_site_symmetry_1
_geom_angle_site_symmetry_3
_geom_angle_publ_flag
P2 Ag P1 129.195(10) . . ?
O1 Ag P1 105.84(2) . . ?
O1 Ag P2 119.64(2) . . ?
O1 Ag O2 77.70(3) . . ?
O2 Ag P1 110.94(2) . . ?
O2 Ag P2 100.26(2) . . ?
C16 P1 Ag 112.82(4) . . ?
C22 P1 Ag 115.40(4) . . ?
C22 P1 C16 104.24(5) . . ?
C22 P1 C28 104.27(5) . . ?
C28 P1 Ag 111.90(4) . . ?
C28 P1 C16 107.44(5) . . ?
C34 P2 Ag 115.84(4) . . ?
C40 P2 Ag 111.78(4) . . ?
C40 P2 C34 104.98(5) . . ?
C40 P2 C46 105.63(5) . . ?
C46 P2 Ag 114.42(4) . . ?
C46 P2 C34 103.14(5) . . ?
C1 O1 Ag 124.88(7) . . ?
C3 O2 Ag 121.59(7) . . ?
O1 C1 C2 127.09(10) . . ?
O1 C1 C4 115.70(9) . . ?
C2 C1 C4 117.22(10) . . ?
C1 C2 H2 117.0 . . ?
C3 C2 C1 126.08(10) . . ?
C3 C2 H2 117.0 . . ?
O2 C3 C2 125.40(10) . . ?
O2 C3 C10 116.04(10) . . ?
C2 C3 C10 118.56(10) . . ?
C5 C4 C1 118.89(10) . . ?
C5 C4 C9 118.79(10) . . ?
C9 C4 C1 122.16(10) . . ?
C4 C5 H5 119.5 . . ?
C6 C5 C4 121.07(11) . . ?
C6 C5 H5 119.5 . . ?
C5 C6 H6 120.2 . . ?
C7 C6 C5 119.56(11) . . ?
C7 C6 H6 120.2 . . ?
C6 C7 H7 120.0 . . ?
C6 C7 C8 120.02(10) . . ?
C8 C7 H7 120.0 . . ?
C7 C8 H8 119.8 . . ?
C9 C8 C7 120.33(11) . . ?
C9 C8 H8 119.8 . . ?
C4 C9 H9 119.9 . . ?
C8 C9 C4 120.22(10) . . ?
C8 C9 H9 119.9 . . ?
C11 C10 C3 124.17(10) . . ?
C15 C10 C3 117.53(10) . . ?
C15 C10 C11 118.19(10) . . ?
C10 C11 H11 119.7 . . ?
C12 C11 C10 120.59(11) . . ?
C12 C11 H11 119.7 . . ?
C11 C12 H12 119.7 . . ?
C13 C12 C11 120.55(12) . . ?
C13 C12 H12 119.7 . . ?
C12 C13 H13 120.3 . . ?
C14 C13 C12 119.47(12) . . ?
C14 C13 H13 120.3 . . ?
C13 C14 H14 120.0 . . ?
C13 C14 C15 119.95(12) . . ?
C15 C14 H14 120.0 . . ?
C10 C15 H15 119.4 . . ?
C14 C15 C10 121.21(12) . . ?
C14 C15 H15 119.4 . . ?
C17 C16 P1 123.40(8) . . ?
C17 C16 C21 118.77(10) . . ?
C21 C16 P1 117.42(8) . . ?
C16 C17 H17 119.8 . . ?
C18 C17 C16 120.37(11) . . ?
C18 C17 H17 119.8 . . ?
C17 C18 H18 119.9 . . ?
C19 C18 C17 120.29(11) . . ?
C19 C18 H18 119.9 . . ?
C18 C19 H19 120.1 . . ?
C20 C19 C18 119.75(11) . . ?
C20 C19 H19 120.1 . . ?
C19 C20 H20 120.0 . . ?
C21 C20 C19 120.03(11) . . ?
C21 C20 H20 120.0 . . ?
C16 C21 H21 119.6 . . ?
C20 C21 C16 120.78(11) . . ?
C20 C21 H21 119.6 . . ?
C23 C22 P1 123.04(9) . . ?
C27 C22 P1 117.30(9) . . ?
C27 C22 C23 119.66(10) . . ?
C22 C23 H23 120.1 . . ?
C24 C23 C22 119.88(12) . . ?
C24 C23 H23 120.1 . . ?
C23 C24 H24 119.9 . . ?
C25 C24 C23 120.12(12) . . ?
C25 C24 H24 119.9 . . ?
C24 C25 H25 119.9 . . ?
C26 C25 C24 120.10(11) . . ?
C26 C25 H25 119.9 . . ?
C25 C26 H26 119.8 . . ?
C25 C26 C27 120.32(12) . . ?
C27 C26 H26 119.8 . . ?
C22 C27 H27 120.0 . . ?
C26 C27 C22 119.92(12) . . ?
C26 C27 H27 120.0 . . ?
C29 C28 P1 124.68(9) . . ?
C29 C28 C33 119.22(10) . . ?
C33 C28 P1 116.10(8) . . ?
C28 C29 H29 120.0 . . ?
C30 C29 C28 120.03(11) . . ?
C30 C29 H29 120.0 . . ?
C29 C30 H30 119.9 . . ?
C31 C30 C29 120.19(11) . . ?
C31 C30 H30 119.9 . . ?
C30 C31 H31 119.9 . . ?
C30 C31 C32 120.24(11) . . ?
C32 C31 H31 119.9 . . ?
C31 C32 H32 120.1 . . ?
C33 C32 C31 119.73(11) . . ?
C33 C32 H32 120.1 . . ?
C28 C33 H33 119.7 . . ?
C32 C33 C28 120.57(11) . . ?
C32 C33 H33 119.7 . . ?
C35 C34 P2 117.92(9) . . ?
C39 C34 P2 123.71(9) . . ?
C39 C34 C35 118.31(11) . . ?
C34 C35 H35 119.4 . . ?
C36 C35 C34 121.13(13) . . ?
C36 C35 H35 119.4 . . ?
C35 C36 H36 119.9 . . ?
C37 C36 C35 120.19(13) . . ?
C37 C36 H36 119.9 . . ?
C36 C37 H37 120.4 . . ?
C36 C37 C38 119.22(13) . . ?
C38 C37 H37 120.4 . . ?
C37 C38 H38 119.6 . . ?
C37 C38 C39 120.85(13) . . ?
C39 C38 H38 119.6 . . ?
C34 C39 C38 120.25(12) . . ?
C34 C39 H39 119.9 . . ?
C38 C39 H39 119.9 . . ?
C41 C40 P2 118.09(8) . . ?
C45 C40 P2 122.90(8) . . ?
C45 C40 C41 119.00(10) . . ?
C40 C41 H41 119.8 . . ?
C42 C41 C40 120.46(11) . . ?
C42 C41 H41 119.8 . . ?
C41 C42 H42 119.9 . . ?
C43 C42 C41 120.12(11) . . ?
C43 C42 H42 119.9 . . ?
C42 C43 H43 120.1 . . ?
C42 C43 C44 119.84(11) . . ?
C44 C43 H43 120.1 . . ?
C43 C44 H44 119.9 . . ?
C43 C44 C45 120.21(11) . . ?
C45 C44 H44 119.9 . . ?
C40 C45 H45 119.8 . . ?
C44 C45 C40 120.36(11) . . ?
C44 C45 H45 119.8 . . ?
C47 C46 P2 123.02(9) . . ?
C51 C46 P2 117.51(8) . . ?
C51 C46 C47 119.44(10) . . ?
C46 C47 H47 119.8 . . ?
C48 C47 C46 120.35(11) . . ?
C48 C47 H47 119.8 . . ?
C47 C48 H48 120.1 . . ?
C47 C48 C49 119.87(11) . . ?
C49 C48 H48 120.1 . . ?
C48 C49 H49 119.9 . . ?
C50 C49 C48 120.19(11) . . ?
C50 C49 H49 119.9 . . ?
C49 C50 H50 119.9 . . ?
C49 C50 C51 120.21(12) . . ?
C51 C50 H50 119.9 . . ?
C46 C51 H51 120.0 . . ?
C50 C51 C46 119.95(11) . . ?
C50 C51 H51 120.0 . . ?

loop_
_geom_bond_atom_site_label_1
_geom_bond_atom_site_label_2
_geom_bond_distance
_geom_bond_site_symmetry_2
_geom_bond_publ_flag
Ag P1 2.4290(3) . ?
Ag P2 2.4188(3) . ?
Ag O1 2.3259(8) . ?
Ag O2 2.3610(9) . ?
P1 C16 1.8221(11) . ?
P1 C22 1.8165(11) . ?
P1 C28 1.8218(11) . ?
P2 C34 1.8243(11) . ?
P2 C40 1.8243(11) . ?
P2 C46 1.8244(11) . ?
O1 C1 1.2641(14) . ?
O2 C3 1.2601(14) . ?
C1 C2 1.4138(15) . ?
C1 C4 1.5055(15) . ?
C2 H2 0.9500 . ?
C2 C3 1.4102(15) . ?
C3 C10 1.5131(15) . ?
C4 C5 1.3966(15) . ?
C4 C9 1.4010(16) . ?
C5 H5 0.9500 . ?
C5 C6 1.3927(15) . ?
C6 H6 0.9500 . ?
C6 C7 1.3904(18) . ?
C7 H7 0.9500 . ?
C7 C8 1.3920(17) . ?
C8 H8 0.9500 . ?
C8 C9 1.3913(16) . ?
C9 H9 0.9500 . ?
C10 C11 1.3953(16) . ?
C10 C15 1.3932(16) . ?
C11 H11 0.9500 . ?
C11 C12 1.3889(17) . ?
C12 H12 0.9500 . ?
C12 C13 1.3870(18) . ?
C13 H13 0.9500 . ?
C13 C14 1.384(2) . ?
C14 H14 0.9500 . ?
C14 C15 1.3913(17) . ?
C15 H15 0.9500 . ?
C16 C17 1.3966(15) . ?
C16 C21 1.3996(15) . ?
C17 H17 0.9500 . ?
C17 C18 1.3934(17) . ?
C18 H18 0.9500 . ?
C18 C19 1.3902(18) . ?
C19 H19 0.9500 . ?
C19 C20 1.3898(18) . ?
C20 H20 0.9500 . ?
C20 C21 1.3890(17) . ?
C21 H21 0.9500 . ?
C22 C23 1.3975(16) . ?
C22 C27 1.3949(16) . ?
C23 H23 0.9500 . ?
C23 C24 1.3931(16) . ?
C24 H24 0.9500 . ?
C24 C25 1.388(2) . ?
C25 H25 0.9500 . ?
C25 C26 1.383(2) . ?
C26 H26 0.9500 . ?
C26 C27 1.3922(16) . ?
C27 H27 0.9500 . ?
C28 C29 1.3963(16) . ?
C28 C33 1.3997(15) . ?
C29 H29 0.9500 . ?
C29 C30 1.3935(17) . ?
C30 H30 0.9500 . ?
C30 C31 1.3869(18) . ?
C31 H31 0.9500 . ?
C31 C32 1.3899(18) . ?
C32 H32 0.9500 . ?
C32 C33 1.3883(17) . ?
C33 H33 0.9500 . ?
C34 C35 1.3882(17) . ?
C34 C39 1.3782(17) . ?
C35 H35 0.9500 . ?
C35 C36 1.387(2) . ?
C36 H36 0.9500 . ?
C36 C37 1.372(2) . ?
C37 H37 0.9500 . ?
C37 C38 1.373(2) . ?
C38 H38 0.9500 . ?
C38 C39 1.3966(19) . ?
C39 H39 0.9500 . ?
C40 C41 1.3977(16) . ?
C40 C45 1.3969(16) . ?
C41 H41 0.9500 . ?
C41 C42 1.3928(16) . ?
C42 H42 0.9500 . ?
C42 C43 1.3886(18) . ?
C43 H43 0.9500 . ?
C43 C44 1.3892(18) . ?
C44 H44 0.9500 . ?
C44 C45 1.3931(15) . ?
C45 H45 0.9500 . ?
C46 C47 1.3995(16) . ?
C46 C51 1.3978(16) . ?
C47 H47 0.9500 . ?
C47 C48 1.3893(17) . ?
C48 H48 0.9500 . ?
C48 C49 1.3909(19) . ?
C49 H49 0.9500 . ?
C49 C50 1.3882(18) . ?
C50 H50 0.9500 . ?
C50 C51 1.3926(17) . ?
C51 H51 0.9500 . ?

loop_
_geom_torsion_atom_site_label_1
_geom_torsion_atom_site_label_2
_geom_torsion_atom_site_label_3
_geom_torsion_atom_site_label_4
_geom_torsion
_geom_torsion_site_symmetry_1
_geom_torsion_site_symmetry_2
_geom_torsion_site_symmetry_3
_geom_torsion_site_symmetry_4
_geom_torsion_publ_flag
Ag P1 C16 C17 -126.01(9) . . . . ?
Ag P1 C16 C21 46.50(10) . . . . ?
Ag P1 C22 C23 -153.40(9) . . . . ?
Ag P1 C22 C27 26.52(10) . . . . ?
Ag P1 C28 C29 -139.98(9) . . . . ?
Ag P1 C28 C33 39.42(9) . . . . ?
Ag P2 C34 C35 -65.20(13) . . . . ?
Ag P2 C34 C39 111.76(12) . . . . ?
Ag P2 C40 C41 -21.10(10) . . . . ?
Ag P2 C40 C45 157.87(9) . . . . ?
Ag P2 C46 C47 158.30(8) . . . . ?
Ag P2 C46 C51 -19.68(9) . . . . ?
Ag O1 C1 C2 -16.70(17) . . . . ?
Ag O1 C1 C4 163.79(7) . . . . ?
Ag O2 C3 C2 37.31(16) . . . . ?
Ag O2 C3 C10 -143.00(8) . . . . ?
P1 C16 C17 C18 173.15(9) . . . . ?
P1 C16 C21 C20 -174.07(9) . . . . ?
P1 C22 C23 C24 179.87(10) . . . . ?
P1 C22 C27 C26 -179.97(10) . . . . ?
P1 C28 C29 C30 178.38(9) . . . . ?
P1 C28 C33 C32 -179.16(9) . . . . ?
P2 C34 C35 C36 177.19(17) . . . . ?
P2 C34 C39 C38 -175.80(15) . . . . ?
P2 C40 C41 C42 179.33(10) . . . . ?
P2 C40 C45 C44 -178.80(9) . . . . ?
P2 C46 C47 C48 -177.99(9) . . . . ?
P2 C46 C51 C50 178.40(9) . . . . ?
O1 C1 C2 C3 -9.9(2) . . . . ?
O1 C1 C4 C5 -29.48(16) . . . . ?
O1 C1 C4 C9 145.98(11) . . . . ?
O2 C3 C10 C11 178.91(12) . . . . ?
O2 C3 C10 C15 2.62(16) . . . . ?
C1 C2 C3 O2 -2.5(2) . . . . ?
C1 C2 C3 C10 177.80(11) . . . . ?
C1 C4 C5 C6 176.47(11) . . . . ?
C1 C4 C9 C8 -175.62(11) . . . . ?
C2 C1 C4 C5 150.96(11) . . . . ?
C2 C1 C4 C9 -33.58(16) . . . . ?
C2 C3 C10 C11 -1.39(17) . . . . ?
C2 C3 C10 C15 -177.68(11) . . . . ?
C3 C10 C11 C12 -174.44(12) . . . . ?
C3 C10 C15 C14 175.13(13) . . . . ?
C4 C1 C2 C3 169.57(11) . . . . ?
C4 C5 C6 C7 -0.66(18) . . . . ?
C5 C4 C9 C8 -0.15(17) . . . . ?
C5 C6 C7 C8 -0.24(18) . . . . ?
C6 C7 C8 C9 0.93(18) . . . . ?
C7 C8 C9 C4 -0.74(18) . . . . ?
C9 C4 C5 C6 0.85(17) . . . . ?
C10 C11 C12 C13 -0.5(2) . . . . ?
C11 C10 C15 C14 -1.4(2) . . . . ?
C11 C12 C13 C14 -1.3(2) . . . . ?
C12 C13 C14 C15 1.7(2) . . . . ?
C13 C14 C15 C10 -0.4(2) . . . . ?
C15 C10 C11 C12 1.83(19) . . . . ?
C16 P1 C22 C23 82.30(11) . . . . ?
C16 P1 C22 C27 -97.78(10) . . . . ?
C16 P1 C28 C29 -15.62(11) . . . . ?
C16 P1 C28 C33 163.79(8) . . . . ?
C16 C17 C18 C19 0.17(18) . . . . ?
C17 C16 C21 C20 -1.20(17) . . . . ?
C17 C18 C19 C20 -0.62(19) . . . . ?
C18 C19 C20 C21 0.16(18) . . . . ?
C19 C20 C21 C16 0.76(18) . . . . ?
C21 C16 C17 C18 0.73(17) . . . . ?
C22 P1 C16 C17 -0.07(11) . . . . ?
C22 P1 C16 C21 172.44(9) . . . . ?
C22 P1 C28 C29 94.62(10) . . . . ?
C22 P1 C28 C33 -85.97(9) . . . . ?
C22 C23 C24 C25 -0.1(2) . . . . ?
C23 C22 C27 C26 -0.05(19) . . . . ?
C23 C24 C25 C26 0.3(2) . . . . ?
C24 C25 C26 C27 -0.4(2) . . . . ?
C25 C26 C27 C22 0.3(2) . . . . ?
C27 C22 C23 C24 -0.05(18) . . . . ?
C28 P1 C16 C17 110.19(10) . . . . ?
C28 P1 C16 C21 -77.30(10) . . . . ?
C28 P1 C22 C23 -30.26(11) . . . . ?
C28 P1 C22 C27 149.66(9) . . . . ?
C28 C29 C30 C31 0.63(19) . . . . ?
C29 C28 C33 C32 0.28(17) . . . . ?
C29 C30 C31 C32 0.5(2) . . . . ?
C30 C31 C32 C33 -1.21(19) . . . . ?
C31 C32 C33 C28 0.82(19) . . . . ?
C33 C28 C29 C30 -1.01(17) . . . . ?
C34 P2 C40 C41 105.25(10) . . . . ?
C34 P2 C40 C45 -75.78(11) . . . . ?
C34 P2 C46 C47 31.61(10) . . . . ?
C34 P2 C46 C51 -146.37(8) . . . . ?
C34 C35 C36 C37 -2.0(3) . . . . ?
C35 C34 C39 C38 1.1(3) . . . . ?
C35 C36 C37 C38 2.6(3) . . . . ?
C36 C37 C38 C39 -1.4(3) . . . . ?
C37 C38 C39 C34 -0.5(3) . . . . ?
C39 C34 C35 C36 0.1(3) . . . . ?
C40 P2 C34 C35 171.00(13) . . . . ?
C40 P2 C34 C39 -12.04(14) . . . . ?
C40 P2 C46 C47 -78.32(10) . . . . ?
C40 P2 C46 C51 103.70(9) . . . . ?
C40 C41 C42 C43 -0.76(19) . . . . ?
C41 C40 C45 C44 0.16(18) . . . . ?
C41 C42 C43 C44 0.70(19) . . . . ?
C42 C43 C44 C45 -0.21(19) . . . . ?
C43 C44 C45 C40 -0.22(19) . . . . ?
C45 C40 C41 C42 0.33(18) . . . . ?
C46 P2 C34 C35 60.58(13) . . . . ?
C46 P2 C34 C39 -122.46(13) . . . . ?
C46 P2 C40 C41 -146.14(9) . . . . ?
C46 P2 C40 C45 32.83(11) . . . . ?
C46 C47 C48 C49 -0.21(17) . . . . ?
C47 C46 C51 C50 0.34(16) . . . . ?
C47 C48 C49 C50 0.14(18) . . . . ?
C48 C49 C50 C51 0.16(18) . . . . ?
C49 C50 C51 C46 -0.41(17) . . . . ?
C51 C46 C47 C48 -0.04(16) . . . . ?
